data_2105614
loop_
_publ_author_name
'Kumaran, D.'
'Ponnuswamy, M. N.'
'Shanmugam, G.'
'Ponnuswamy, S.'
'Jeyaraman, R.'
'Shivakumar, K.'
'Fun, H.-K.'

_publ_section_title
;
 Molecular structures and conformations of three 3-azabicyclononanes
;
_journal_issue 5
_journal_name_full 'Acta Crystallographica Section B'
_journal_page_first 793
_journal_page_last 798
_journal_paper_doi 10.1107/S0108768199005273
_journal_volume 55
_journal_year 1999
_chemical_formula_sum 'C25 H33 N'
_chemical_formula_weight 347.52
_chemical_name_systematic
;
N-Methyl-2,4-diphenyl-7-tertiary butyl 3-azabicyclo[3.3.1]nonane
;
_space_group_IT_number 14
_symmetry_cell_setting monoclinic
_symmetry_space_group_name_Hall '-P 2ybc'
_symmetry_space_group_name_H-M 'P 1 21/c 1'
_audit_creation_method SHELXL
_cell_angle_alpha 90.00
_cell_angle_beta 94.540(10)
_cell_angle_gamma 90.00
_cell_formula_units_Z 4
_cell_length_a 13.6670(10)
_cell_length_b 16.414(2)
_cell_length_c 9.4090(10)
_cell_measurement_reflns_used 40
_cell_measurement_temperature 293(2)
_cell_measurement_theta_max 13.00
_cell_measurement_theta_min 6.20
_cell_volume 2104.1(4)
_computing_cell_refinement 'XSCANS (Siemens, 1994)'
_computing_data_collection 'XSCANS (Siemens, 1994)'
_computing_data_reduction 'XSCANS (Siemens, 1994)'
_computing_molecular_graphics 'ZORTEP (Zsolnai, 1997)'
_computing_publication_material 'PARST (Nardelli, 1983; 1995)'
_computing_structure_refinement 'SHELXL-93 (Sheldrick, 1993)'
_computing_structure_solution 'SHELXS-86 (Sheldrick, 1986)'
_diffrn_ambient_temperature 293(2)
_diffrn_measurement_device 'Siemens P4'
_diffrn_measurement_method \q/2\q
_diffrn_radiation_monochromator graphite
_diffrn_radiation_source 'fine-focus sealed tube'
_diffrn_radiation_type MoK\a
_diffrn_radiation_wavelength .71073
_diffrn_reflns_av_R_equivalents .0339
_diffrn_reflns_av_sigmaI/netI .0421
_diffrn_reflns_limit_h_max 16
_diffrn_reflns_limit_h_min -16
_diffrn_reflns_limit_k_max 1
_diffrn_reflns_limit_k_min -19
_diffrn_reflns_limit_l_max 11
_diffrn_reflns_limit_l_min -1
_diffrn_reflns_number 4714
_diffrn_reflns_theta_max 25.00
_diffrn_reflns_theta_min 1.49
_diffrn_standards_decay_% <1
_diffrn_standards_interval_count 100
_diffrn_standards_interval_time 3600
_diffrn_standards_number 3
_exptl_absorpt_coefficient_mu .062
_exptl_absorpt_correction_type none
_exptl_crystal_colour 'pale yellow'
_exptl_crystal_density_diffrn 1.097
_exptl_crystal_density_meas ?
_exptl_crystal_description plate
_exptl_crystal_F_000 760
_exptl_crystal_size_max .67
_exptl_crystal_size_mid .58
_exptl_crystal_size_min .45
_refine_diff_density_max .172
_refine_diff_density_min -.168
_refine_ls_extinction_method none
_refine_ls_goodness_of_fit_all .930
_refine_ls_goodness_of_fit_obs 1.076
_refine_ls_hydrogen_treatment refall
_refine_ls_matrix_type full
_refine_ls_number_parameters 368
_refine_ls_number_reflns 3649
_refine_ls_number_restraints 0
_refine_ls_restrained_S_all .989
_refine_ls_restrained_S_obs 1.076
_refine_ls_R_factor_all .0940
_refine_ls_R_factor_obs .0592
_refine_ls_shift/esd_max .013
_refine_ls_shift/esd_mean .001
_refine_ls_structure_factor_coef Fsqd
_refine_ls_weighting_details 'w=1/[\s^2^(Fo^2^)+(0.1151P)^2^] where P=(Fo^2^+2Fc^2^)/3'
_refine_ls_weighting_scheme calc
_refine_ls_wR_factor_all .1848
_refine_ls_wR_factor_obs .1537
_reflns_number_observed 2255
_reflns_number_total 3669
_reflns_observed_criterion I>2\s(I)
_cod_data_source_file na0088.cif
_cod_data_source_block MTABN
_cod_depositor_comments
;
The following automatic conversions were performed:

'_exptl_crystal_density_meas' value 'not measured' was changed to '?'
- the value is perceived as not measured.

Automatic conversion script
Id: cif_fix_values 3008 2015-01-20 13:52:24Z robertas 

The following automatic conversions were performed:

'_refine_ls_weighting_scheme' value 'calc
w=1/[\s^2^(Fo^2^)+(0.1151P)^2^] where P=(Fo^2^+2Fc^2^)/3' was changed
to 'calc'. New tag '_refine_ls_weighting_details' was created. The
value of the new tag was set to 'w=1/[\s^2^(Fo^2^)+(0.1151P)^2^]
where P=(Fo^2^+2Fc^2^)/3'.

Automatic conversion script
Id: cif_fix_values 3143 2015-03-26 13:38:13Z robertas 
;
_cod_original_sg_symbol_H-M 'P 21/c'
_cod_database_code 2105614

loop_
_symmetry_equiv_pos_as_xyz
'x, y, z'
'-x, y+1/2, -z+1/2'
'-x, -y, -z'
'x, -y-1/2, z-1/2'

loop_
_atom_site_aniso_label
_atom_site_aniso_U_11
_atom_site_aniso_U_22
_atom_site_aniso_U_33
_atom_site_aniso_U_12
_atom_site_aniso_U_13
_atom_site_aniso_U_23
C1 .0376(8) .0566(10) .0944(13) .0005(7) -.0086(8) -.0008(9)
C2 .0484(8) .0624(10) .0659(10) .0037(8) -.0056(8) -.0002(8)
N3 .0417(7) .0540(7) .0810(9) .0023(6) .0078(6) .0010(7)
C4 .0509(8) .0609(10) .0692(11) .0037(8) .0014(8) -.0114(9)
C5 .0487(8) .0432(8) .1017(14) -.0005(7) .0009(9) -.0153(9)
C6 .0454(8) .0408(8) .1046(14) .0006(7) .0062(9) .0036(9)
C7 .0401(7) .0395(8) .0866(12) -.0022(7) .0103(8) .0055(8)
C8 .0395(8) .0468(9) .0974(13) .0010(7) .0111(8) .0041(9)
C9 .0516(10) .0626(11) .1033(15) -.0058(8) -.0081(10) -.0145(10)
C10 .0440(8) .0575(9) .0645(10) .0019(7) .0049(7) .0084(8)
C11 .0485(9) .0583(10) .0818(12) .0039(8) -.0015(9) .0066(9)
C12 .0567(9) .0611(10) .0896(13) -.0044(9) .0074(10) -.0038(10)
C13 .0609(10) .0556(10) .114(2) .0109(9) .0297(11) .0145(10)
C14 .0640(11) .0738(12) .0946(14) .0191(10) .0050(11) .0205(11)
C15 .0645(10) .0745(12) .0692(11) .0106(9) -.0007(9) .0129(10)
C16 .0454(8) .0563(9) .0796(11) .0037(7) .0124(8) -.0094(8)
C17 .0465(9) .0686(11) .0939(13) .0066(8) .0069(9) -.0159(10)
C18 .0516(10) .0891(14) .108(2) .0077(10) -.0047(11) -.0134(12)
C19 .0530(10) .0856(14) .143(2) .0177(10) -.0001(12) -.0091(14)
C20 .0656(12) .0876(15) .147(2) .0255(11) .0166(13) -.0286(15)
C21 .0607(11) .0838(13) .107(2) .0138(10) .0133(11) -.0271(12)
C22 .0604(10) .0777(13) .101(2) .0034(10) .0265(11) .0118(11)
C23 .0598(10) .0536(9) .0863(12) .0004(8) .0184(9) .0120(9)
C24 .0885(14) .0734(13) .0905(15) .0076(11) .0232(12) -.0021(11)
C25 .0781(13) .0915(15) .0801(14) .0089(12) .0056(11) .0127(12)
C26 .0778(13) .0817(14) .114(2) -.0034(11) .0307(12) .0286(13)

loop_
_atom_site_label
_atom_site_fract_x
_atom_site_fract_y
_atom_site_fract_z
_atom_site_U_iso_or_equiv
_atom_site_thermal_displace_type
_atom_site_calc_flag
_atom_site_occupancy
_atom_site_type_symbol
C1 .11854(11) .45720(10) .2068(2) .0636(5) Uani d 1 C
C2 .19282(12) .51444(10) .1427(2) .0594(4) Uani d 1 C
N3 .29617(9) .49279(8) .1848(2) .0588(4) Uani d 1 N
C4 .31556(12) .40523(10) .1638(2) .0605(5) Uani d 1 C
C5 .24034(12) .34913(10) .2269(2) .0648(5) Uani d 1 C
C6 .24121(12) .34877(10) .3881(2) .0636(5) Uani d 1 C
C7 .20941(11) .42982(9) .4516(2) .0551(4) Uani d 1 C
C8 .11627(11) .46092(10) .3680(2) .0609(5) Uani d 1 C
C9 .13846(13) .37053(12) .1597(2) .0733(6) Uani d 1 C
C10 .17040(11) .60231(10) .1769(2) .0553(4) Uani d 1 C
C11 .21512(12) .64257(11) .2941(2) .0632(5) Uani d 1 C
C12 .18830(13) .72145(11) .3242(2) .0691(5) Uani d 1 C
C13 .11632(13) .76033(12) .2392(2) .0758(6) Uani d 1 C
C14 .07042(14) .72073(12) .1246(2) .0775(6) Uani d 1 C
C15 .09753(14) .64204(12) .0942(2) .0697(5) Uani d 1 C
C16 .41887(12) .38136(10) .2197(2) .0600(5) Uani d 1 C
C17 .46496(12) .41270(12) .3422(2) .0696(5) Uani d 1 C
C18 .55508(14) .38407(13) .3977(3) .0834(6) Uani d 1 C
C19 .60096(15) .32262(14) .3291(3) .0943(7) Uani d 1 C
C20 .5565(2) .29156(14) .2076(3) .0995(8) Uani d 1 C
C21 .46592(14) .31970(13) .1507(3) .0834(6) Uani d 1 C
C22 .36094(15) .54133(13) .1018(3) .0788(6) Uani d 1 C
C23 .20254(13) .42777(10) .6145(2) .0659(5) Uani d 1 C
C24 .1785(2) .51353(13) .6671(3) .0833(6) Uani d 1 C
C25 .3014(2) .40214(15) .6888(2) .0833(6) Uani d 1 C
C26 .1228(2) .36937(15) .6594(3) .0900(7) Uani d 1 C
H1 .0588(13) .4743(11) .1518(18) .073(5) Uiso d 1 H
H2 .1816(12) .5111(10) .0326(17) .061(5) Uiso d 1 H
H4 .3082(11) .3939(9) .0598(16) .055(4) Uiso d 1 H
H5 .2577(12) .2936(10) .2013(17) .064(5) Uiso d 1 H
H6A .1955(13) .3065(10) .4183(17) .065(5) Uiso d 1 H
H6B .3024(13) .3318(10) .4313(17) .064(5) Uiso d 1 H
H7 .2585(11) .4696(9) .4392(15) .054(4) Uiso d 1 H
H8A .1082(10) .5171(9) .3946(14) .047(4) Uiso d 1 H
H8B .0623(14) .4248(11) .3942(18) .077(5) Uiso d 1 H
H9A .0896(14) .3329(12) .1877(19) .079(6) Uiso d 1 H
H9B .1363(12) .3661(10) .0558(17) .060(5) Uiso d 1 H
H11 .2615(12) .6143(9) .3556(15) .054(4) Uiso d 1 H
H12 .2156(13) .7421(11) .4093(18) .069(5) Uiso d 1 H
H13 .1019(13) .8167(11) .2651(18) .076(5) Uiso d 1 H
H14 .0192(16) .7507(14) .064(2) .101(7) Uiso d 1 H
H15 .0733(16) .6232(12) .003(2) .092(7) Uiso d 1 H
H17 .4349(15) .4568(12) .396(2) .087(6) Uiso d 1 H
H18 .5852(16) .4025(12) .495(2) .094(6) Uiso d 1 H
H19A .6658(19) .3019(14) .372(3) .119(8) Uiso d 1 H
H20 .5875(17) .2526(15) .163(2) .105(7) Uiso d 1 H
H21 .4382(16) .3064(12) .054(2) .097(7) Uiso d 1 H
H22A .3498(16) .5326(14) .001(3) .104(7) Uiso d 1 H
H22B .3532(16) .6048(14) .116(2) .103(7) Uiso d 1 H
H22C .4258(17) .5305(12) .127(2) .089(6) Uiso d 1 H
H24A .1825(16) .5146(13) .775(2) .098(7) Uiso d 1 H
H24B .2238(16) .5541(12) .641(2) .093(7) Uiso d 1 H
H24C .1134(17) .5363(13) .632(2) .100(7) Uiso d 1 H
H25A .3202(16) .3409(15) .666(2) .104(7) Uiso d 1 H
H25B .2975(15) .4034(13) .793(2) .093(6) Uiso d 1 H
H25C .3572(19) .4401(15) .666(3) .119(8) Uiso d 1 H
H26A .1382(17) .3144(14) .638(2) .100(7) Uiso d 1 H
H26B .1301(18) .3688(14) .768(3) .115(8) Uiso d 1 H
H26C .0601(19) .3863(15) .618(3) .117(8) Uiso d 1 H

loop_
_atom_type_symbol
_atom_type_description
_atom_type_scat_dispersion_real
_atom_type_scat_dispersion_imag
_atom_type_scat_source
C C .0033 .0016 'International Tables Vol C Tables 4.2.6.8 and 6.1.1.4'
H H .0000 .0000 'International Tables Vol C Tables 4.2.6.8 and 6.1.1.4'
N N .0061 .0033 'International Tables Vol C Tables 4.2.6.8 and 6.1.1.4'

loop_
_geom_angle_atom_site_label_1
_geom_angle_atom_site_label_2
_geom_angle_atom_site_label_3
_geom_angle
_geom_angle_publ_flag
C8 C1 C9 110.3(2) no
C8 C1 C2 115.58(14) no
C9 C1 C2 108.5(2) no
C8 C1 H1 115.8(10) ?
C9 C1 H1 106.1(10) ?
C2 C1 H1 99.7(11) ?
N3 C2 C10 112.14(13) no
N3 C2 C1 113.18(13) no
C10 C2 C1 110.31(14) no
N3 C2 H2 108.4(9) ?
C10 C2 H2 104.3(9) ?
C1 C2 H2 108.0(9) ?
C22 N3 C4 109.66(14) no
C22 N3 C2 109.39(14) no
C4 N3 C2 112.06(13) no
N3 C4 C16 112.12(13) no
N3 C4 C5 113.55(14) no
C16 C4 C5 110.15(14) no
N3 C4 H4 108.0(9) ?
C16 C4 H4 108.1(9) ?
C5 C4 H4 104.5(9) ?
C6 C5 C9 110.5(2) no
C6 C5 C4 115.91(14) no
C9 C5 C4 108.6(2) no
C6 C5 H5 105.1(9) ?
C9 C5 H5 110.1(10) ?
C4 C5 H5 106.4(10) ?
C5 C6 C7 113.96(14) no
C5 C6 H6A 109.5(9) ?
C7 C6 H6A 106.9(10) ?
C5 C6 H6B 111.6(10) ?
C7 C6 H6B 110.9(10) ?
H6A C6 H6B 103.2(14) ?
C8 C7 C6 109.79(14) no
C8 C7 C23 113.86(14) no
C6 C7 C23 114.14(14) no
C8 C7 H7 106.0(9) ?
C6 C7 H7 108.8(9) ?
C23 C7 H7 103.6(9) ?
C1 C8 C7 114.69(14) no
C1 C8 H8A 108.0(8) ?
C7 C8 H8A 107.1(8) ?
C1 C8 H8B 107.3(10) ?
C7 C8 H8B 106.1(10) ?
H8A C8 H8B 113.8(14) ?
C1 C9 C5 105.87(14) no
C1 C9 H9A 112.1(11) ?
C5 C9 H9A 111.7(11) ?
C1 C9 H9B 111.6(10) ?
C5 C9 H9B 110.6(10) ?
H9A C9 H9B 105.0(14) ?
C15 C10 C11 118.5(2) no
C15 C10 C2 118.7(2) no
C11 C10 C2 122.64(14) no
C12 C11 C10 120.2(2) no
C12 C11 H11 120.7(9) ?
C10 C11 H11 119.0(9) ?
C13 C12 C11 120.4(2) no
C13 C12 H12 123.8(11) ?
C11 C12 H12 115.3(11) ?
C14 C13 C12 120.0(2) no
C14 C13 H13 123.8(10) ?
C12 C13 H13 116.2(10) ?
C13 C14 C15 119.6(2) no
C13 C14 H14 118.3(13) ?
C15 C14 H14 122.1(13) ?
C10 C15 C14 121.3(2) no
C10 C15 H15 122.9(13) ?
C14 C15 H15 114.3(12) ?
C17 C16 C21 117.9(2) no
C17 C16 C4 123.2(2) no
C21 C16 C4 118.6(2) no
C16 C17 C18 121.8(2) no
C16 C17 H17 121.5(11) ?
C18 C17 H17 116.7(11) ?
C19 C18 C17 119.9(2) no
C19 C18 H18 118.2(12) ?
C17 C18 H18 121.5(13) ?
C20 C19 C18 118.8(2) no
C20 C19 H19A 122.4(14) ?
C18 C19 H19A 118.8(14) ?
C19 C20 C21 121.9(2) no
C19 C20 H20 118.2(15) ?
C21 C20 H20 119.9(15) ?
C20 C21 C16 119.6(2) no
C20 C21 H21 123.4(13) ?
C16 C21 H21 115.8(13) ?
N3 C22 H22A 113.1(14) ?
N3 C22 H22B 113.4(12) ?
H22A C22 H22B 105.4(17) ?
N3 C22 H22C 111.8(13) ?
H22A C22 H22C 107.5(18) ?
H22B C22 H22C 105.2(17) ?
C25 C23 C26 108.8(2) no
C25 C23 C24 108.0(2) no
C26 C23 C24 108.0(2) no
C25 C23 C7 109.78(15) no
C26 C23 C7 112.8(2) no
C24 C23 C7 109.34(15) no
C23 C24 H24A 110.0(12) ?
C23 C24 H24B 113.3(13) ?
H24A C24 H24B 105.3(18) ?
C23 C24 H24C 116.5(13) ?
H24A C24 H24C 107.5(18) ?
H24B C24 H24C 103.5(17) ?
C23 C25 H25A 112.7(12) ?
C23 C25 H25B 109.4(13) ?
H25A C25 H25B 104.7(17) ?
C23 C25 H25C 112.5(14) ?
H25A C25 H25C 109.7(19) ?
H25B C25 H25C 107.3(19) ?
C23 C26 H26A 111.1(14) ?
C23 C26 H26B 105.5(14) ?
H26A C26 H26B 101.5(19) ?
C23 C26 H26C 109.8(15) ?
H26A C26 H26C 113(2) ?
H26B C26 H26C 115(2) ?

loop_
_geom_bond_atom_site_label_1
_geom_bond_atom_site_label_2
_geom_bond_distance
_geom_bond_publ_flag
C1 C8 1.521(3) no
C1 C9 1.521(2) no
C1 C2 1.540(2) no
C1 H1 .97(2) ?
C2 N3 1.480(2) no
C2 C10 1.514(2) no
C2 H2 1.04(2) ?
N3 C22 1.462(2) no
N3 C4 1.477(2) no
C4 C16 1.518(2) no
C4 C5 1.534(2) no
C4 H4 .994(15) ?
C5 C6 1.516(3) no
C5 C9 1.524(2) no
C5 H5 .98(2) ?
C6 C7 1.535(2) no
C6 H6A .99(2) ?
C6 H6B .94(2) ?
C7 C8 1.530(2) no
C7 C23 1.543(3) no
C7 H7 .95(2) ?
C8 H8A .964(15) ?
C8 H8B .99(2) ?
C9 H9A .96(2) ?
C9 H9B .98(2) ?
C10 C15 1.378(2) no
C10 C11 1.385(2) no
C11 C12 1.381(3) no
C11 H11 .945(15) ?
C12 C13 1.375(3) no
C12 H12 .92(2) ?
C13 C14 1.368(3) no
C13 H13 .98(2) ?
C14 C15 1.380(3) no
C14 H14 1.00(2) ?
C15 H15 .95(2) ?
C16 C17 1.370(3) no
C16 C21 1.388(3) no
C17 C18 1.382(3) no
C17 H17 .99(2) ?
C18 C19 1.375(3) no
C18 H18 1.02(2) ?
C19 C20 1.351(3) no
C19 H19A 1.00(2) ?
C20 C21 1.388(3) no
C20 H20 .89(2) ?
C21 H21 .98(2) ?
C22 H22A .96(2) ?
C22 H22B 1.06(2) ?
C22 H22C .92(2) ?
C23 C25 1.531(3) no
C23 C26 1.535(3) no
C23 C24 1.536(3) no
C24 H24A 1.01(2) ?
C24 H24B .96(2) ?
C24 H24C 1.00(2) ?
C25 H25A 1.06(2) ?
C25 H25B .98(2) ?
C25 H25C 1.02(3) ?
C26 H26A .95(2) ?
C26 H26B 1.02(2) ?
C26 H26C .96(2) ?

loop_
_geom_torsion_atom_site_label_1
_geom_torsion_atom_site_label_2
_geom_torsion_atom_site_label_3
_geom_torsion_atom_site_label_4
_geom_torsion
C8 C1 C2 N3 66.4(2)
C9 C1 C2 N3 -58.1(2)
C8 C1 C2 C10 -60.2(2)
C9 C1 C2 C10 175.37(14)
C10 C2 N3 C22 -63.5(2)
C1 C2 N3 C22 170.9(2)
C10 C2 N3 C4 174.65(13)
C1 C2 N3 C4 49.1(2)
C22 N3 C4 C16 63.7(2)
C2 N3 C4 C16 -174.66(14)
C22 N3 C4 C5 -170.7(2)
C2 N3 C4 C5 -49.0(2)
N3 C4 C5 C6 -67.4(2)
C16 C4 C5 C6 59.3(2)
N3 C4 C5 C9 57.7(2)
C16 C4 C5 C9 -175.61(14)
C9 C5 C6 C7 -57.6(2)
C4 C5 C6 C7 66.5(2)
C5 C6 C7 C8 46.3(2)
C5 C6 C7 C23 175.56(13)
C9 C1 C8 C7 56.7(2)
C2 C1 C8 C7 -66.8(2)
C6 C7 C8 C1 -46.1(2)
C23 C7 C8 C1 -175.45(13)
C8 C1 C9 C5 -63.0(2)
C2 C1 C9 C5 64.5(2)
C6 C5 C9 C1 63.9(2)
C4 C5 C9 C1 -64.3(2)
N3 C2 C10 C15 151.7(2)
C1 C2 C10 C15 -81.2(2)
N3 C2 C10 C11 -33.1(2)
C1 C2 C10 C11 94.0(2)
C15 C10 C11 C12 -1.6(3)
C2 C10 C11 C12 -176.8(2)
C10 C11 C12 C13 .7(3)
C11 C12 C13 C14 .4(3)
C12 C13 C14 C15 -.6(3)
C11 C10 C15 C14 1.3(3)
C2 C10 C15 C14 176.7(2)
C13 C14 C15 C10 -.2(3)
N3 C4 C16 C17 38.3(2)
C5 C4 C16 C17 -89.2(2)
N3 C4 C16 C21 -147.5(2)
C5 C4 C16 C21 85.0(2)
C21 C16 C17 C18 -.6(3)
C4 C16 C17 C18 173.6(2)
C16 C17 C18 C19 .2(3)
C17 C18 C19 C20 .2(4)
C18 C19 C20 C21 -.2(4)
C19 C20 C21 C16 -.2(4)
C17 C16 C21 C20 .5(3)
C4 C16 C21 C20 -173.9(2)
C8 C7 C23 C25 -175.71(15)
C6 C7 C23 C25 57.1(2)
C8 C7 C23 C26 62.7(2)
C6 C7 C23 C26 -64.4(2)
C8 C7 C23 C24 -57.4(2)
C6 C7 C23 C24 175.42(15)
